data_2216671
loop_
_publ_author_name
'Di-Chang Zhong'
'Gui-Quan Guo'
'Ji-Hua Deng'
'Rong-Hua Zhu'
'Yi-Bin Zhou'

_publ_section_title Bis(2-aminopyridine-\k<i>N</i>^1^)bis(benzoato-\k^2^<i>O</i>,<i>O</i>')cadmium(II)
_journal_coeditor_code NC2078
_journal_issue 12
_journal_name_full 'Acta Crystallographica Section E'
_journal_page_first m3091
_journal_page_last m3092
_journal_paper_doi 10.1107/S1600536807059181
_journal_volume 63
_journal_year 2007
_chemical_formula_iupac '[Cd (C7 H5 O2)2 (C5 H6 N2)2]'
_chemical_formula_moiety 'C24 H22 Cd N4 O4'
_chemical_formula_sum 'C24 H22 Cd N4 O4'
_chemical_formula_weight 542.86
_chemical_name_systematic
;
Bis(2-aminopyridine-\kN^1^)bis(benzoato-\kO^2^)cadmium(II)
;
_space_group_IT_number 14
_symmetry_cell_setting monoclinic
_symmetry_space_group_name_Hall '-P 2yn'
_symmetry_space_group_name_H-M 'P 1 21/n 1'
_atom_sites_solution_hydrogens geom
_atom_sites_solution_primary direct
_atom_sites_solution_secondary difmap
_audit_creation_method SHELXL-97
_cell_angle_alpha 90.00
_cell_angle_beta 96.1090(10)
_cell_angle_gamma 90.00
_cell_formula_units_Z 4
_cell_length_a 9.1226(9)
_cell_length_b 11.4153(11)
_cell_length_c 22.520(2)
_cell_measurement_temperature 296(2)
_cell_measurement_theta_max 27.69
_cell_measurement_theta_min 2.33
_cell_volume 2331.9(4)
_computing_cell_refinement 'SMART (Bruker, 2004)'
_computing_data_collection 'SMART (Bruker, 2004)'
_computing_data_reduction 'SAINT (Bruker, 2004)'
_computing_molecular_graphics 'SHELXTL (Sheldrick, 1997b)'
_computing_publication_material 'SHELXTL(Sheldrick, 1997b)'
_computing_structure_refinement 'SHELXL97 (Sheldrick, 1997a)'
_computing_structure_solution 'SHELXS97 (Sheldrick, 1997a)'
_diffrn_ambient_temperature 296(2)
_diffrn_measured_fraction_theta_full 0.993
_diffrn_measured_fraction_theta_max 0.993
_diffrn_measurement_device_type 'Bruker SMART CCD area-detector'
_diffrn_measurement_method 'phi and omega scans'
_diffrn_radiation_monochromator graphite
_diffrn_radiation_source 'fine-focus sealed tube'
_diffrn_radiation_type MoK\a
_diffrn_radiation_wavelength 0.71073
_diffrn_reflns_av_R_equivalents 0.0204
_diffrn_reflns_av_sigmaI/netI 0.0183
_diffrn_reflns_limit_h_max 11
_diffrn_reflns_limit_h_min -11
_diffrn_reflns_limit_k_max 14
_diffrn_reflns_limit_k_min -14
_diffrn_reflns_limit_l_max 28
_diffrn_reflns_limit_l_min -29
_diffrn_reflns_number 20104
_diffrn_reflns_theta_full 27.72
_diffrn_reflns_theta_max 27.72
_diffrn_reflns_theta_min 1.82
_diffrn_standards_decay_% 0
_diffrn_standards_interval_time 0
_diffrn_standards_number 0
_exptl_absorpt_coefficient_mu 0.974
_exptl_absorpt_correction_T_max 0.758
_exptl_absorpt_correction_T_min 0.672
_exptl_absorpt_correction_type multi-scan
_exptl_absorpt_process_details '(SADABS; Sheldrick, 1996)'
_exptl_crystal_colour yellow
_exptl_crystal_density_diffrn 1.546
_exptl_crystal_density_method 'not measured'
_exptl_crystal_description block
_exptl_crystal_F_000 1096
_exptl_crystal_size_max 0.42
_exptl_crystal_size_mid 0.36
_exptl_crystal_size_min 0.28
_refine_diff_density_max 0.236
_refine_diff_density_min -0.557
_refine_ls_extinction_method none
_refine_ls_goodness_of_fit_ref 1.040
_refine_ls_hydrogen_treatment constr
_refine_ls_matrix_type full
_refine_ls_number_parameters 298
_refine_ls_number_reflns 5418
_refine_ls_number_restraints 276
_refine_ls_restrained_S_all 1.097
_refine_ls_R_factor_all 0.0265
_refine_ls_R_factor_gt 0.0221
_refine_ls_shift/su_max 0.022
_refine_ls_shift/su_mean 0.002
_refine_ls_structure_factor_coef Fsqd
_refine_ls_weighting_details 'calc w=1/[\s^2^(Fo^2^)+(0.0259P)^2^+0.8501P] where P=(Fo^2^+2Fc^2^)/3'
_refine_ls_weighting_scheme calc
_refine_ls_wR_factor_gt 0.0546
_refine_ls_wR_factor_ref 0.0574
_reflns_number_gt 4817
_reflns_number_total 5418
_reflns_threshold_expression >2sigma(I)
_cod_data_source_file nc2078.cif
_cod_data_source_block I
_cod_depositor_comments
;
The following automatic conversions were performed:
'_symmetry_cell_setting' value 'Monoclinic' changed to 'monoclinic'
according to '/home/saulius/struct/CIF-dictionaries/cif_core.dic'
dictionary named 'cif_core.dic' version 2.4.1 from
2010-06-29.

'_geom_hbond_publ_flag' value 'Y' changed to 'y' according to
'/home/saulius/struct/CIF-dictionaries/cif_core.dic' dictionary named
'cif_core.dic' version 2.4.1 from 2010-06-29 (3 times).

Automatic conversion script
Id: cif_fix_enum 1527 2010-12-29 10:47:43Z saulius 

The following automatic conversions were performed:

'_symmetry_cell_setting' value 'Monoclinic' changed to 'monoclinic'
according to /home/saulius/struct/CIF-dictionaries/cif_core.dic
dictionary named 'cif_core.dic' version 2.4.1 from
2010-06-29.

'_geom_hbond_publ_flag' value 'Y' changed to 'y'
according to /home/saulius/struct/CIF-dictionaries/cif_core.dic
dictionary named 'cif_core.dic' version 2.4.1 from 2010-06-29 (3
times).

Automatic conversion script
Id: cif_fix_values 1715 2011-07-08 13:25:40Z adriana 
;
_cod_original_cell_volume 2331.8(4)
_cod_original_sg_symbol_Hall '-P 2yn '
_cod_original_sg_symbol_H-M 'P 21/n'
_cod_database_code 2216671
_cod_database_fobs_code 2216671

loop_
_symmetry_equiv_pos_as_xyz
'x, y, z'
'-x+1/2, y+1/2, -z+1/2'
'-x, -y, -z'
'x-1/2, -y-1/2, z-1/2'

loop_
_atom_site_type_symbol
_atom_site_label
_atom_site_fract_x
_atom_site_fract_y
_atom_site_fract_z
_atom_site_U_iso_or_equiv
_atom_site_adp_type
_atom_site_calc_flag
_atom_site_refinement_flags
_atom_site_occupancy
Cd Cd1 0.308844(14) 0.551275(12) 0.124286(5) 0.03915(5) Uani d . 1
O O1 0.56299(16) 0.48583(14) 0.14239(6) 0.0541(3) Uani d . 1
O O2 0.47033(17) 0.59585(17) 0.20791(7) 0.0656(4) Uani d . 1
O O3 0.15943(18) 0.42390(12) 0.05863(6) 0.0517(3) Uani d . 1
O O4 0.24832(18) 0.35974(13) 0.14697(7) 0.0581(4) Uani d . 1
N N1 0.38419(17) 0.67576(14) 0.05352(6) 0.0406(3) Uani d . 1
N N2 0.3290(2) 0.55339(14) -0.02765(7) 0.0490(4) Uani d . 1
H H2A 0.2774 0.5107 -0.0063 0.059 Uiso calc R 1
H H2B 0.3365 0.5348 -0.0642 0.059 Uiso calc R 1
N N3 0.11118(17) 0.65797(14) 0.14799(7) 0.0416(3) Uani d . 1
N N4 0.2241(2) 0.73593(19) 0.23601(8) 0.0658(5) Uani d . 1
H H4A 0.3047 0.7018 0.2293 0.079 Uiso calc R 1
H H4B 0.2211 0.7777 0.2677 0.079 Uiso calc R 1
C C1 0.1026(2) 0.72404(16) 0.19711(8) 0.0442(4) Uani d U 1
C C2 -0.0298(2) 0.78070(18) 0.20682(10) 0.0537(5) Uani d U 1
H H2 -0.0352 0.8247 0.2413 0.064 Uiso calc R 1
C C3 -0.1490(2) 0.77110(19) 0.16603(11) 0.0581(5) Uani d U 1
H H3 -0.2365 0.8088 0.1722 0.070 Uiso calc R 1
C C4 -0.1403(2) 0.7043(2) 0.11449(11) 0.0573(5) Uani d U 1
H H4 -0.2206 0.6976 0.0856 0.069 Uiso calc R 1
C C5 -0.0104(2) 0.64945(19) 0.10798(9) 0.0499(4) Uani d U 1
H H5 -0.0048 0.6035 0.0742 0.060 Uiso calc R 1
C C6 0.4484(2) 0.77564(18) 0.07639(9) 0.0491(4) Uani d U 1
H H6 0.4370 0.7946 0.1158 0.059 Uiso calc R 1
C C7 0.5282(2) 0.84974(19) 0.04511(10) 0.0550(5) Uani d U 1
H H7 0.5690 0.9180 0.0623 0.066 Uiso calc R 1
C C8 0.5467(2) 0.81977(19) -0.01361(10) 0.0547(5) Uani d U 1
H H8 0.6027 0.8674 -0.0360 0.066 Uiso calc R 1
C C9 0.4830(2) 0.72089(18) -0.03821(9) 0.0492(4) Uani d U 1
H H9 0.4952 0.7007 -0.0774 0.059 Uiso calc R 1
C C10 0.39819(19) 0.64920(16) -0.00389(7) 0.0387(4) Uani d U 1
C C11 0.1700(2) 0.34529(17) 0.09790(8) 0.0431(4) Uani d U 1
C C12 0.0872(2) 0.23300(17) 0.08679(8) 0.0437(4) Uani d U 1
C C13 0.1306(3) 0.13299(19) 0.11883(11) 0.0591(5) Uani d U 1
H H13 0.2121 0.1355 0.1474 0.071 Uiso calc R 1
C C14 0.0532(3) 0.0292(2) 0.10853(13) 0.0735(7) Uani d U 1
H H14 0.0844 -0.0382 0.1293 0.088 Uiso calc R 1
C C15 -0.0691(3) 0.0260(2) 0.06784(14) 0.0739(7) Uani d U 1
H H15 -0.1222 -0.0433 0.0618 0.089 Uiso calc R 1
C C16 -0.1141(3) 0.1243(2) 0.03587(13) 0.0716(7) Uani d U 1
H H16 -0.1973 0.1214 0.0082 0.086 Uiso calc R 1
C C17 -0.0355(2) 0.2279(2) 0.04486(11) 0.0568(5) Uani d U 1
H H17 -0.0651 0.2941 0.0227 0.068 Uiso calc R 1
C C18 0.5755(2) 0.53716(16) 0.19175(8) 0.0405(4) Uani d U 1
C C19 0.7157(2) 0.52812(18) 0.23220(9) 0.0455(4) Uani d U 1
C C20 0.7305(3) 0.5873(2) 0.28624(10) 0.0635(6) Uani d U 1
H H20 0.6531 0.6320 0.2977 0.076 Uiso calc R 1
C C21 0.8625(4) 0.5790(3) 0.32314(13) 0.0870(9) Uani d U 1
H H21 0.8738 0.6185 0.3595 0.104 Uiso calc R 1
C C22 0.9756(3) 0.5129(3) 0.30603(17) 0.0942(10) Uani d U 1
H H22 1.0636 0.5083 0.3309 0.113 Uiso calc R 1
C C23 0.9618(3) 0.4543(3) 0.25367(18) 0.0894(10) Uani d U 1
H H23 1.0398 0.4094 0.2428 0.107 Uiso calc R 1
C C24 0.8304(3) 0.4612(2) 0.21574(13) 0.0651(6) Uani d U 1
H H24 0.8205 0.4209 0.1796 0.078 Uiso calc R 1

loop_
_atom_site_aniso_label
_atom_site_aniso_U_11
_atom_site_aniso_U_22
_atom_site_aniso_U_33
_atom_site_aniso_U_12
_atom_site_aniso_U_13
_atom_site_aniso_U_23
Cd1 0.04208(8) 0.04492(8) 0.03039(7) 0.00135(5) 0.00357(5) -0.00096(5)
O1 0.0543(8) 0.0687(9) 0.0392(7) 0.0014(7) 0.0042(6) -0.0117(7)
O2 0.0535(9) 0.0896(12) 0.0517(9) 0.0229(8) -0.0033(7) -0.0207(8)
O3 0.0677(9) 0.0414(7) 0.0463(8) -0.0019(6) 0.0080(7) 0.0074(6)
O4 0.0652(9) 0.0560(9) 0.0506(8) -0.0115(7) -0.0052(7) 0.0119(7)
N1 0.0456(8) 0.0433(8) 0.0329(7) 0.0031(6) 0.0049(6) -0.0003(6)
N2 0.0646(11) 0.0494(9) 0.0345(8) -0.0032(8) 0.0122(7) -0.0055(7)
N3 0.0445(8) 0.0450(8) 0.0362(7) 0.0032(7) 0.0085(6) -0.0001(6)
N4 0.0578(11) 0.0837(14) 0.0553(11) 0.0109(10) 0.0032(9) -0.0319(10)
C1 0.0500(10) 0.0404(9) 0.0439(10) -0.0004(8) 0.0134(8) -0.0009(7)
C2 0.0601(12) 0.0433(10) 0.0609(12) 0.0059(9) 0.0212(10) -0.0051(9)
C3 0.0497(11) 0.0471(11) 0.0798(15) 0.0106(9) 0.0170(10) 0.0042(10)
C4 0.0486(11) 0.0546(12) 0.0674(13) 0.0074(9) -0.0001(10) 0.0067(10)
C5 0.0511(11) 0.0531(11) 0.0449(10) 0.0058(9) 0.0023(8) 0.0013(9)
C6 0.0557(11) 0.0501(11) 0.0410(10) -0.0001(9) 0.0020(8) -0.0039(8)
C7 0.0549(12) 0.0468(11) 0.0618(12) -0.0051(9) -0.0005(10) -0.0010(9)
C8 0.0524(11) 0.0522(12) 0.0611(12) -0.0005(9) 0.0131(9) 0.0126(9)
C9 0.0558(11) 0.0524(11) 0.0414(10) 0.0075(9) 0.0148(8) 0.0067(8)
C10 0.0408(9) 0.0411(9) 0.0344(8) 0.0096(7) 0.0044(7) 0.0030(7)
C11 0.0434(9) 0.0440(10) 0.0435(10) 0.0039(8) 0.0116(7) 0.0048(8)
C12 0.0440(9) 0.0433(10) 0.0452(10) 0.0014(8) 0.0118(8) 0.0041(8)
C13 0.0653(13) 0.0502(12) 0.0609(13) -0.0029(10) 0.0020(10) 0.0121(10)
C14 0.0891(18) 0.0493(13) 0.0830(17) -0.0043(12) 0.0135(14) 0.0159(12)
C15 0.0734(16) 0.0561(14) 0.0943(19) -0.0182(12) 0.0179(14) -0.0044(13)
C16 0.0555(13) 0.0692(15) 0.0882(17) -0.0069(11) -0.0011(12) -0.0093(13)
C17 0.0510(11) 0.0526(12) 0.0655(13) 0.0035(9) 0.0008(10) 0.0034(10)
C18 0.0430(9) 0.0447(10) 0.0340(9) -0.0028(7) 0.0041(7) 0.0024(7)
C19 0.0419(10) 0.0519(11) 0.0424(10) -0.0073(8) 0.0025(8) 0.0129(8)
C20 0.0657(14) 0.0758(15) 0.0463(11) -0.0165(12) -0.0059(10) 0.0044(10)
C21 0.089(2) 0.104(2) 0.0612(15) -0.0350(17) -0.0242(14) 0.0168(14)
C22 0.0589(16) 0.119(2) 0.097(2) -0.0305(16) -0.0255(15) 0.0531(19)
C23 0.0507(14) 0.105(2) 0.112(2) 0.0073(14) 0.0064(15) 0.0476(18)
C24 0.0494(12) 0.0740(15) 0.0723(15) 0.0067(11) 0.0083(11) 0.0212(12)

loop_
_atom_type_symbol
_atom_type_description
_atom_type_scat_dispersion_real
_atom_type_scat_dispersion_imag
_atom_type_scat_source
C C 0.0033 0.0016 'International Tables Vol C Tables 4.2.6.8 and 6.1.1.4'
H H 0.0000 0.0000 'International Tables Vol C Tables 4.2.6.8 and 6.1.1.4'
N N 0.0061 0.0033 'International Tables Vol C Tables 4.2.6.8 and 6.1.1.4'
O O 0.0106 0.0060 'International Tables Vol C Tables 4.2.6.8 and 6.1.1.4'
Cd Cd -0.8075 1.2024 'International Tables Vol C Tables 4.2.6.8 and 6.1.1.4'

loop_
_geom_angle_atom_site_label_1
_geom_angle_atom_site_label_2
_geom_angle_atom_site_label_3
_geom_angle
N3 Cd1 N1 97.72(5)
N3 Cd1 O2 98.17(5)
N1 Cd1 O2 102.51(6)
N3 Cd1 O4 103.77(6)
N1 Cd1 O4 146.17(5)
O2 Cd1 O4 99.96(6)
N3 Cd1 O3 93.24(5)
N1 Cd1 O3 98.06(5)
O2 Cd1 O3 154.83(6)
O4 Cd1 O3 55.36(5)
N3 Cd1 O1 152.55(5)
N1 Cd1 O1 87.47(5)
O2 Cd1 O1 54.48(5)
O4 Cd1 O1 85.33(6)
O3 Cd1 O1 112.80(5)
C18 O1 Cd1 90.02(12)
C18 O2 Cd1 94.96(12)
C11 O3 Cd1 90.18(12)
C11 O4 Cd1 93.22(11)
C10 N1 C6 118.16(17)
C10 N1 Cd1 126.38(12)
C6 N1 Cd1 113.92(12)
C10 N2 H2A 120.0
C10 N2 H2B 120.0
H2A N2 H2B 120.0
C1 N3 C5 118.06(17)
C1 N3 Cd1 127.30(13)
C5 N3 Cd1 114.62(12)
C1 N4 H4A 120.0
C1 N4 H4B 120.0
H4A N4 H4B 120.0
N4 C1 N3 118.39(17)
N4 C1 C2 120.91(19)
N3 C1 C2 120.69(19)
C3 C2 C1 119.9(2)
C3 C2 H2 120.0
C1 C2 H2 120.0
C2 C3 C4 119.7(2)
C2 C3 H3 120.1
C4 C3 H3 120.1
C5 C4 C3 117.9(2)
C5 C4 H4 121.1
C3 C4 H4 121.1
N3 C5 C4 123.7(2)
N3 C5 H5 118.1
C4 C5 H5 118.1
N1 C6 C7 123.95(19)
N1 C6 H6 118.0
C7 C6 H6 118.0
C6 C7 C8 117.7(2)
C6 C7 H7 121.2
C8 C7 H7 121.2
C9 C8 C7 120.03(19)
C9 C8 H8 120.0
C7 C8 H8 120.0
C8 C9 C10 119.57(18)
C8 C9 H9 120.2
C10 C9 H9 120.2
N2 C10 N1 118.46(17)
N2 C10 C9 120.98(17)
N1 C10 C9 120.56(17)
O3 C11 O4 121.14(18)
O3 C11 C12 119.67(17)
O4 C11 C12 119.19(17)
C13 C12 C17 119.0(2)
C13 C12 C11 120.52(18)
C17 C12 C11 120.46(18)
C14 C13 C12 120.3(2)
C14 C13 H13 119.9
C12 C13 H13 119.9
C15 C14 C13 120.1(2)
C15 C14 H14 120.0
C13 C14 H14 120.0
C14 C15 C16 120.5(2)
C14 C15 H15 119.8
C16 C15 H15 119.8
C15 C16 C17 119.9(2)
C15 C16 H16 120.0
C17 C16 H16 120.0
C16 C17 C12 120.2(2)
C16 C17 H17 119.9
C12 C17 H17 119.9
O1 C18 O2 120.48(18)
O1 C18 C19 120.08(18)
O2 C18 C19 119.43(17)
C24 C19 C20 120.0(2)
C24 C19 C18 120.0(2)
C20 C19 C18 120.0(2)
C19 C20 C21 119.2(3)
C19 C20 H20 120.4
C21 C20 H20 120.4
C22 C21 C20 120.0(3)
C22 C21 H21 120.0
C20 C21 H21 120.0
C23 C22 C21 121.1(3)
C23 C22 H22 119.4
C21 C22 H22 119.4
C22 C23 C24 120.0(3)
C22 C23 H23 120.0
C24 C23 H23 120.0
C19 C24 C23 119.6(3)
C19 C24 H24 120.2
C23 C24 H24 120.2

loop_
_geom_bond_atom_site_label_1
_geom_bond_atom_site_label_2
_geom_bond_distance
_geom_bond_publ_flag
Cd1 N3 2.2857(15) y
Cd1 N1 2.2945(15) y
Cd1 O2 2.3206(15) y
Cd1 O4 2.3251(15) y
Cd1 O3 2.3936(15) y
Cd1 O1 2.4287(15) y
O1 C18 1.251(2) y
O2 C18 1.255(2) y
O3 C11 1.256(2) y
O4 C11 1.261(2) y
N1 C10 1.347(2) ?
N1 C6 1.358(2) ?
N2 C10 1.345(2) ?
N2 H2A 0.8600 ?
N2 H2B 0.8600 ?
N3 C1 1.348(2) ?
N3 C5 1.356(2) ?
N4 C1 1.344(3) ?
N4 H4A 0.8600 ?
N4 H4B 0.8600 ?
C1 C2 1.407(3) ?
C2 C3 1.351(3) ?
C2 H2 0.9300 ?
C3 C4 1.398(3) ?
C3 H3 0.9300 ?
C4 C5 1.361(3) ?
C4 H4 0.9300 ?
C5 H5 0.9300 ?
C6 C7 1.361(3) ?
C6 H6 0.9300 ?
C7 C8 1.393(3) ?
C7 H7 0.9300 ?
C8 C9 1.360(3) ?
C8 H8 0.9300 ?
C9 C10 1.412(3) ?
C9 H9 0.9300 ?
C11 C12 1.495(3) ?
C12 C13 1.386(3) ?
C12 C17 1.386(3) ?
C13 C14 1.386(3) ?
C13 H13 0.9300 ?
C14 C15 1.367(4) ?
C14 H14 0.9300 ?
C15 C16 1.372(4) ?
C15 H15 0.9300 ?
C16 C17 1.387(3) ?
C16 H16 0.9300 ?
C17 H17 0.9300 ?
C18 C19 1.492(3) ?
C19 C24 1.378(3) ?
C19 C20 1.386(3) ?
C20 C21 1.392(4) ?
C20 H20 0.9300 ?
C21 C22 1.366(5) ?
C21 H21 0.9300 ?
C22 C23 1.350(5) ?
C22 H22 0.9300 ?
C23 C24 1.398(4) ?
C23 H23 0.9300 ?
C24 H24 0.9300 ?

loop_
_geom_hbond_atom_site_label_D
_geom_hbond_atom_site_label_H
_geom_hbond_atom_site_label_A
_geom_hbond_site_symmetry_A
_geom_hbond_distance_DH
_geom_hbond_distance_HA
_geom_hbond_distance_DA
_geom_hbond_angle_DHA
_geom_hbond_publ_flag
N2 H2A O3 . 0.86 2.15 2.999(2) 170 y
N2 H2B O1 3_665 0.86 2.08 2.897(2) 157 y
N4 H4A O2 . 0.86 2.03 2.880(3) 169 y
N4 H4B O4 2_555 0.86 2.13 2.979(2) 168 y
